data_7712054
loop_
_publ_author_name
'Tong, Jialin'
'Yang, Xinyue'
'Song, Xiaoxian'
'Liang, Jie'
'Huang, Shanshan'
'Mao, Huiting'
'Akhtar, Mansoor'
'Liu, Ao'
'Shan, Guo-Gang'
'Li, Guangfu'

_publ_section_title
;
 AIE-active Ir(III) complexes as type-I dominant photosensitizers for
 efficient photodynamic therapy.
;
_journal_issue 4
_journal_name_full 'Dalton transactions (Cambridge, England : 2003)'
_journal_page_first 1105
_journal_page_last 1112
_journal_paper_doi 10.1039/d2dt03404b
_journal_volume 52
_journal_year 2023
_chemical_absolute_configuration unk
_chemical_formula_moiety 'C86 H52 Ir N5 O2'
_chemical_formula_sum 'C86 H52 Ir N5 O2'
_chemical_formula_weight 1379.52
_space_group_crystal_system orthorhombic
_space_group_IT_number 19
_space_group_name_Hall 'P 2ac 2ab'
_space_group_name_H-M_alt 'P 21 21 21'
_atom_sites_solution_hydrogens geom
_audit_creation_date 2018-12-10
_audit_creation_method
;
Olex2 1.2-beta
(compiled 2018.05.29 svn.r3508 for OlexSys, GUI svn.r5506)
;
_audit_update_record
;
2022-10-11 deposited with the CCDC.	2022-12-21 downloaded from the CCDC.
;
_cell_angle_alpha 90
_cell_angle_beta 90
_cell_angle_gamma 90
_cell_formula_units_Z 4
_cell_length_a 16.8482(8)
_cell_length_b 18.3470(9)
_cell_length_c 22.5335(10)
_cell_measurement_reflns_used 9716
_cell_measurement_temperature 297(2)
_cell_measurement_theta_max 50.000
_cell_measurement_theta_min 1.953
_cell_volume 6965.4(6)
_computing_cell_refinement 'SAINT+ Ver. 2016.5-0 (Bruker-AXS, 2016)'
_computing_data_collection 'APEX3 Ver. 2016.5-0 (Bruker-AXS, 2016)'
_computing_data_reduction 'SAINT+ Ver. 2016.5-0 (Bruker-AXS, 2016)'
_computing_molecular_graphics 'Olex2 (Dolomanov et al., 2009)'
_computing_publication_material 'Olex2 (Dolomanov et al., 2009)'
_computing_structure_refinement 'ShelXL (Sheldrick, 2015)'
_computing_structure_solution 'XT (Sheldrick, 2015a)'
_diffrn_ambient_temperature 297.15
_diffrn_detector 'charge-coupled device (CCD) area detector'
_diffrn_detector_area_resol_mean 7.9
_diffrn_detector_type 'Bruker APEX II'
_diffrn_measured_fraction_theta_full 0.999
_diffrn_measured_fraction_theta_max 0.997
_diffrn_measurement_device 'three-circle diffractometer'
_diffrn_measurement_device_type 'Bruker APEX II Quazar'
_diffrn_measurement_method '0.5\% \w and 0.5\% \f scans'
_diffrn_radiation_collimation 'focusing mirrors'
_diffrn_radiation_detector 'Bruker APEX II'
_diffrn_radiation_monochromator 'mirror optics'
_diffrn_radiation_probe x-ray
_diffrn_radiation_type CuK\a
_diffrn_radiation_wavelength 1.54178
_diffrn_reflns_av_R_equivalents 0.0534
_diffrn_reflns_av_unetI/netI 0.0569
_diffrn_reflns_Laue_measured_fraction_full 0.999
_diffrn_reflns_Laue_measured_fraction_max 0.997
_diffrn_reflns_limit_h_max 20
_diffrn_reflns_limit_h_min -20
_diffrn_reflns_limit_k_max 22
_diffrn_reflns_limit_k_min -22
_diffrn_reflns_limit_l_max 27
_diffrn_reflns_limit_l_min -20
_diffrn_reflns_number 47261
_diffrn_reflns_point_group_measured_fraction_full 0.999
_diffrn_reflns_point_group_measured_fraction_max 0.998
_diffrn_reflns_theta_full 67.679
_diffrn_reflns_theta_max 71.949
_diffrn_reflns_theta_min 3.106
_diffrn_source 'microfocus sealed X-ray tube'
_diffrn_source_type 'Incoatec I\ms'
_exptl_absorpt_coefficient_mu 4.114
_exptl_absorpt_correction_T_max 0.86
_exptl_absorpt_correction_T_min 0.84
_exptl_absorpt_correction_type multi-scan
_exptl_absorpt_process_details 'SADABS-2016/2 (Krause et al., 2015) was used for absorption correction.'
_exptl_crystal_colour colorless
_exptl_crystal_density_diffrn 1.316
_exptl_crystal_density_method 'not measured'
_exptl_crystal_description block
_exptl_crystal_F_000 2784
_exptl_crystal_size_max 0.24
_exptl_crystal_size_mid 0.22
_exptl_crystal_size_min 0.2
_refine_diff_density_max 1.055
_refine_diff_density_min -1.004
_refine_diff_density_rms 0.069
_refine_ls_abs_structure_details
;
 Refined as an inversion twin.
;
_refine_ls_abs_structure_Flack 0.035(9)
_refine_ls_extinction_method none
_refine_ls_goodness_of_fit_ref 1.020
_refine_ls_hydrogen_treatment constr
_refine_ls_matrix_type full
_refine_ls_number_parameters 848
_refine_ls_number_reflns 13543
_refine_ls_number_restraints 0
_refine_ls_restrained_S_all 1.020
_refine_ls_R_factor_all 0.0446
_refine_ls_R_factor_gt 0.0378
_refine_ls_shift/su_max 0.000
_refine_ls_shift/su_mean 0.000
_refine_ls_structure_factor_coef Fsqd
_refine_ls_weighting_details 'w=1/[\s^2^(Fo^2^)+(0.0505P)^2^] where P=(Fo^2^+2Fc^2^)/3'
_refine_ls_weighting_scheme calc
_refine_ls_wR_factor_gt 0.0905
_refine_ls_wR_factor_ref 0.0949
_reflns_Friedel_coverage 0.830
_reflns_Friedel_fraction_full 1.000
_reflns_Friedel_fraction_max 0.998
_reflns_number_gt 12189
_reflns_number_total 13543
_reflns_threshold_expression 'I > 2\s(I)'
_cod_data_source_file d2dt03404b2.cif
_cod_data_source_block 1_sq_sq
_cod_depositor_comments 'Adding full bibliography for 7712052--7712054.cif.'
_cod_database_code 7712054
_shelx_shelxl_version_number 2017/1
_shelx_space_group_comment
;
The symmetry employed for this shelxl refinement is uniquely defined
by the following loop, which should always be used as a source of
symmetry information in preference to the above space-group names.
They are only intended as comments.
;
_shelx_estimated_absorpt_t_max 0.54
_shelx_estimated_absorpt_t_min 0.21
_olex2_refinement_description
;
1. Twinned data refinement
 Scales: 0.965(10)
 0.035(10)
2. Fixed Uiso
 At 1.2 times of:
  All C(H) groups
3.a Aromatic/amide H refined with riding coordinates:
 C10(H10), C14(H14), C19(H19), C20(H20), C21(H21), C22(H22), C24(H24),
 C28(H28), C32(H32), C39(H39), C40(H40), C41(H41), C42(H42), C43(H43), C44(H44),
  C45(H45), C50(H50), C51(H51), C52(H52), C53(H53), C54(H54), C56(H56),
 C57(H57), C58(H58), C59(H59), C60(H60), C61(H61), C62(H62), C63(H63), C64(H64),
  C65(H65), C66(H66), C67(H67), C68(H68), C69(H69), C70(H70), C71(H71),
 C72(H72), C73(H73), C74(H74), C75(H75), C76(H76), C77(H77), C78(H78), C79(H79),
  C80(H80), C81(H81), C82(H82), C83(H83), C84(H84), C85(H85), C86(H86)
;
_olex2_submission_special_instructions 'No special instructions were received'

loop_
_space_group_symop_operation_xyz
'x, y, z'
'-x+1/2, -y, z+1/2'
'x+1/2, -y+1/2, -z'
'-x, y+1/2, -z+1/2'

loop_
_atom_site_label
_atom_site_type_symbol
_atom_site_fract_x
_atom_site_fract_y
_atom_site_fract_z
_atom_site_U_iso_or_equiv
_atom_site_adp_type
_atom_site_occupancy
_atom_site_site_symmetry_order
_atom_site_calc_flag
_atom_site_refinement_flags_posn
_atom_site_refinement_flags_adp
_atom_site_refinement_flags_occupancy
_atom_site_disorder_assembly
_atom_site_disorder_group
Ir1 Ir -0.13717(2) 0.57192(2) 0.00987(2) 0.03677(8) Uani 1 1 d . . . . .
O1 O -0.1965(3) 0.6312(3) -0.0596(2) 0.0511(12) Uani 1 1 d . . . . .
O2 O -0.2272(6) 0.7403(3) -0.0932(4) 0.122(4) Uani 1 1 d . . . . .
N1 N -0.2322(3) 0.5667(3) 0.0660(2) 0.0352(10) Uani 1 1 d . . . . .
N2 N -0.2874(3) 0.5177(3) 0.1458(3) 0.0456(14) Uani 1 1 d . . . . .
N3 N 0.0242(3) 0.4943(3) -0.1119(3) 0.0482(15) Uani 1 1 d . . . . .
N4 N -0.1199(3) 0.6846(3) 0.0337(2) 0.0402(12) Uani 1 1 d . . . . .
N5 N -0.0404(3) 0.5599(3) -0.0451(2) 0.0377(12) Uani 1 1 d . . . . .
C1 C -0.0857(4) 0.5251(3) 0.0805(3) 0.0364(14) Uani 1 1 d . . . . .
C2 C 0.0212(4) 0.4856(4) 0.1448(3) 0.0371(14) Uani 1 1 d . . . . .
C3 C -0.0326(4) 0.4635(4) 0.1874(3) 0.0377(14) Uani 1 1 d . . . . .
C4 C 0.0097(4) 0.4307(4) 0.2421(3) 0.0418(14) Uani 1 1 d . . . . .
C5 C -0.1892(4) 0.3459(4) -0.0918(3) 0.0430(15) Uani 1 1 d . . . . .
C6 C -0.1061(4) 0.8318(4) 0.0598(4) 0.0515(18) Uani 1 1 d . . . . .
C7 C -0.2392(4) 0.3651(4) -0.0449(3) 0.0430(15) Uani 1 1 d . . . . .
C8 C -0.1613(4) 0.4726(3) -0.0247(3) 0.0383(14) Uani 1 1 d . . . . .
C9 C -0.1448(4) 0.8105(3) 0.0071(3) 0.0473(15) Uani 1 1 d . . . . .
C10 C -0.0050(4) 0.5139(3) 0.0909(3) 0.0362(14) Uani 1 1 d . . . . .
H10 H 0.031716 0.525526 0.061576 0.043 Uiso 1 1 calc R . . . .
C11 C -0.1510(4) 0.7326(3) -0.0033(3) 0.0431(15) Uani 1 1 d . . . . .
C12 C -0.2996(4) 0.4703(4) 0.1958(4) 0.0489(18) Uani 1 1 d . . . . .
C13 C 0.0717(4) 0.5539(4) -0.0985(3) 0.0468(17) Uani 1 1 d . . . . .
C14 C -0.2266(3) 0.4286(4) -0.0126(3) 0.0420(12) Uani 1 1 d . . . . .
H14 H -0.261955 0.441711 0.017184 0.050 Uiso 1 1 calc R . . . .
C15 C -0.3468(4) 0.5541(4) 0.1154(4) 0.0501(18) Uani 1 1 d . . . . .
C16 C -0.0183(4) 0.4700(4) 0.2977(3) 0.0476(17) Uani 1 1 d . . . . .
C17 C -0.0185(5) 0.3533(5) 0.2543(4) 0.056(2) Uani 1 1 d . . . . .
C18 C -0.0729(5) 0.3532(5) 0.3021(4) 0.068(2) Uani 1 1 d . . . . .
C19 C -0.1100(7) 0.2888(8) 0.3181(6) 0.103(4) Uani 1 1 d . . . . .
H19 H -0.147298 0.287516 0.348502 0.123 Uiso 1 1 calc R . . . .
C20 C -0.0892(11) 0.2256(8) 0.2865(9) 0.137(7) Uani 1 1 d . . . . .
H20 H -0.113742 0.181707 0.296092 0.164 Uiso 1 1 calc R . . . .
C21 C -0.0344(11) 0.2266(7) 0.2426(10) 0.140(7) Uani 1 1 d . . . . .
H21 H -0.019786 0.182837 0.224934 0.168 Uiso 1 1 calc R . . . .
C22 C 0.0007(7) 0.2905(6) 0.2230(6) 0.090(3) Uani 1 1 d . . . . .
H22 H 0.035093 0.291282 0.190716 0.108 Uiso 1 1 calc R . . . .
C23 C 0.0297(4) 0.5937(3) -0.0558(3) 0.0420(15) Uani 1 1 d . . . . .
C24 C -0.1236(4) 0.3884(4) -0.1057(3) 0.0464(16) Uani 1 1 d . . . . .
H24 H -0.090287 0.375956 -0.136967 0.056 Uiso 1 1 calc R . . . .
C25 C -0.1385(4) 0.5054(3) 0.1274(3) 0.0368(12) Uani 1 1 d . . . . .
C26 C -0.2190(4) 0.5265(4) 0.1143(3) 0.0381(14) Uani 1 1 d . . . . .
C27 C -0.2364(5) 0.2883(4) -0.1878(4) 0.0530(18) Uani 1 1 d . . . . .
C28 C -0.1121(4) 0.4738(4) 0.1798(3) 0.0413(15) Uani 1 1 d . . . . .
H28 H -0.147958 0.459879 0.209029 0.050 Uiso 1 1 calc R . . . .
C29 C -0.1091(4) 0.4500(3) -0.0714(3) 0.0404(15) Uani 1 1 d . . . . .
C30 C -0.3113(4) 0.5845(4) 0.0648(3) 0.0429(16) Uani 1 1 d . . . . .
C31 C -0.2172(4) 0.2747(4) -0.1222(3) 0.0476(17) Uani 1 1 d . . . . .
C32 C -0.1766(5) 0.8641(4) -0.0307(4) 0.061(2) Uani 1 1 d . . . . .
H32 H -0.204509 0.850165 -0.064443 0.073 Uiso 1 1 calc R . . . .
C33 C 0.1022(4) 0.4725(4) 0.1681(3) 0.0419(15) Uani 1 1 d . . . . .
C34 C -0.0433(4) 0.4995(4) -0.0780(3) 0.0406(14) Uani 1 1 d . . . . .
C35 C 0.0952(4) 0.4396(4) 0.2236(3) 0.0456(16) Uani 1 1 d . . . . .
C36 C -0.0726(4) 0.4247(6) 0.3289(3) 0.061(2) Uani 1 1 d . . . . .
C37 C -0.1939(5) 0.7010(4) -0.0576(4) 0.059(2) Uani 1 1 d . . . . .
C38 C 0.0460(4) 0.4384(5) -0.1529(4) 0.0552(19) Uani 1 1 d . . . . .
C39 C 0.0676(6) 0.3699(6) -0.1310(6) 0.084(3) Uani 1 1 d . . . . .
H39 H 0.069383 0.361617 -0.090338 0.100 Uiso 1 1 calc R . . . .
C40 C 0.0866(8) 0.3141(7) -0.1707(8) 0.120(5) Uani 1 1 d . . . . .
H40 H 0.098950 0.267745 -0.156849 0.144 Uiso 1 1 calc R . . . .
C41 C 0.0867(10) 0.3289(10) -0.2301(8) 0.154(8) Uani 1 1 d . . . . .
H41 H 0.099922 0.292358 -0.256957 0.184 Uiso 1 1 calc R . . . .
C42 C 0.0676(11) 0.3968(12) -0.2502(7) 0.168(9) Uani 1 1 d . . . . .
H42 H 0.068738 0.405672 -0.290877 0.202 Uiso 1 1 calc R . . . .
C43 C 0.0464(8) 0.4535(8) -0.2120(5) 0.109(5) Uani 1 1 d . . . . .
H43 H 0.033067 0.499412 -0.226313 0.131 Uiso 1 1 calc R . . . .
C44 C 0.0630(5) 0.6566(4) -0.0316(4) 0.057(2) Uani 1 1 d . . . . .
H44 H 0.036049 0.684840 -0.003861 0.069 Uiso 1 1 calc R . . . .
C45 C -0.3667(4) 0.3035(4) -0.0032(4) 0.061(2) Uani 1 1 d . . . . .
H45 H -0.376122 0.338988 0.025434 0.073 Uiso 1 1 calc R . . . .
C46 C -0.1508(4) 0.2198(4) -0.1270(4) 0.060(2) Uani 1 1 d . . . . .
C47 C -0.2882(5) 0.2565(4) -0.0851(4) 0.0514(18) Uani 1 1 d . . . . .
C48 C -0.3028(4) 0.3087(4) -0.0407(3) 0.0478(17) Uani 1 1 d . . . . .
C49 C -0.1826(5) 0.2530(5) -0.2242(4) 0.062(2) Uani 1 1 d . . . . .
C50 C 0.1466(5) 0.5728(5) -0.1170(4) 0.0603(18) Uani 1 1 d . . . . .
H50 H 0.173964 0.544993 -0.144767 0.072 Uiso 1 1 calc R . . . .
C51 C -0.2980(7) 0.3489(6) 0.2347(5) 0.080(3) Uani 1 1 d . . . . .
H51 H -0.292691 0.298936 0.229189 0.095 Uiso 1 1 calc R . . . .
C52 C -0.4266(4) 0.5634(6) 0.1286(5) 0.072(3) Uani 1 1 d . . . . .
H52 H -0.449625 0.543905 0.162559 0.086 Uiso 1 1 calc R . . . .
C53 C -0.0760(4) 0.7781(4) 0.0977(3) 0.0527(18) Uani 1 1 d . . . . .
H53 H -0.051207 0.791525 0.132871 0.063 Uiso 1 1 calc R . . . .
C54 C -0.1667(6) 0.9364(5) -0.0182(5) 0.084(3) Uani 1 1 d . . . . .
H54 H -0.186060 0.971590 -0.044162 0.100 Uiso 1 1 calc R . . . .
C55 C -0.1288(5) 0.2097(5) -0.1871(4) 0.066(2) Uani 1 1 d . . . . .
C56 C -0.0969(6) 0.9068(5) 0.0721(5) 0.071(3) Uani 1 1 d . . . . .
H56 H -0.070216 0.921443 0.106240 0.085 Uiso 1 1 calc R . . . .
C57 C -0.3123(6) 0.4968(6) 0.2508(4) 0.073(3) Uani 1 1 d . . . . .
H57 H -0.318271 0.546753 0.256457 0.088 Uiso 1 1 calc R . . . .
C58 C 0.1393(6) 0.6749(5) -0.0513(5) 0.074(2) Uani 1 1 d . . . . .
H58 H 0.164058 0.715932 -0.035726 0.088 Uiso 1 1 calc R . . . .
C59 C 0.1754(4) 0.4874(5) 0.1431(4) 0.058(2) Uani 1 1 d . . . . .
H59 H 0.179321 0.510534 0.106470 0.070 Uiso 1 1 calc R . . . .
C60 C 0.1639(4) 0.4197(5) 0.2535(4) 0.060(2) Uani 1 1 d . . . . .
H60 H 0.160490 0.397023 0.290343 0.072 Uiso 1 1 calc R . . . .
C61 C -0.2937(5) 0.3967(5) 0.1860(4) 0.063(2) Uani 1 1 d . . . . .
H61 H -0.287012 0.378649 0.147790 0.075 Uiso 1 1 calc R . . . .
C62 C -0.1112(6) 0.4538(7) 0.3783(5) 0.087(4) Uani 1 1 d . . . . .
H62 H -0.149848 0.426760 0.397894 0.104 Uiso 1 1 calc R . . . .
C63 C -0.4167(5) 0.2444(5) -0.0088(5) 0.069(2) Uani 1 1 d . . . . .
H63 H -0.459762 0.239728 0.016763 0.083 Uiso 1 1 calc R . . . .
C64 C -0.0830(4) 0.7059(4) 0.0832(3) 0.0472(16) Uani 1 1 d . . . . .
H64 H -0.061483 0.670890 0.108394 0.057 Uiso 1 1 calc R . . . .
C65 C -0.3568(5) 0.6246(4) 0.0251(3) 0.0577(19) Uani 1 1 d . . . . .
H65 H -0.334570 0.644412 -0.009092 0.069 Uiso 1 1 calc R . . . .
C66 C -0.2970(5) 0.3298(5) -0.2124(4) 0.064(2) Uani 1 1 d . . . . .
H66 H -0.332850 0.354693 -0.188455 0.076 Uiso 1 1 calc R . . . .
C67 C 0.2425(5) 0.4667(5) 0.1741(4) 0.067(2) Uani 1 1 d . . . . .
H67 H 0.292304 0.475591 0.157806 0.081 Uiso 1 1 calc R . . . .
C68 C -0.1129(7) 0.1829(5) -0.0824(6) 0.089(4) Uani 1 1 d . . . . .
H68 H -0.129092 0.190069 -0.043421 0.107 Uiso 1 1 calc R . . . .
C69 C -0.3098(7) 0.3766(7) 0.2894(5) 0.092(4) Uani 1 1 d . . . . .
H69 H -0.313433 0.344933 0.321450 0.110 Uiso 1 1 calc R . . . .
C70 C -0.0012(5) 0.5391(5) 0.3185(4) 0.064(2) Uani 1 1 d . . . . .
H70 H 0.034875 0.568398 0.298313 0.076 Uiso 1 1 calc R . . . .
C71 C -0.3024(7) 0.3328(6) -0.2724(5) 0.080(3) Uani 1 1 d . . . . .
H71 H -0.343579 0.359542 -0.289248 0.096 Uiso 1 1 calc R . . . .
C72 C 0.2371(4) 0.4334(6) 0.2286(4) 0.068(2) Uani 1 1 d . . . . .
H72 H 0.283049 0.420031 0.248701 0.081 Uiso 1 1 calc R . . . .
C73 C -0.0377(7) 0.5643(7) 0.3689(5) 0.090(3) Uani 1 1 d . . . . .
H73 H -0.025327 0.610341 0.383362 0.108 Uiso 1 1 calc R . . . .
C74 C -0.3391(5) 0.1976(5) -0.0907(4) 0.066(2) Uani 1 1 d . . . . .
H74 H -0.330470 0.162462 -0.119794 0.079 Uiso 1 1 calc R . . . .
C75 C -0.1885(7) 0.2598(6) -0.2853(5) 0.082(3) Uani 1 1 d . . . . .
H75 H -0.150916 0.238391 -0.310024 0.099 Uiso 1 1 calc R . . . .
C76 C -0.1265(7) 0.9577(5) 0.0346(5) 0.086(3) Uani 1 1 d . . . . .
H76 H -0.120640 1.006883 0.043374 0.104 Uiso 1 1 calc R . . . .
C77 C -0.2504(8) 0.2987(6) -0.3088(5) 0.086(3) Uani 1 1 d . . . . .
H77 H -0.256755 0.301580 -0.349765 0.103 Uiso 1 1 calc R . . . .
C78 C -0.3166(8) 0.4497(7) 0.2990(5) 0.096(4) Uani 1 1 d . . . . .
H78 H -0.324011 0.467763 0.337199 0.115 Uiso 1 1 calc R . . . .
C79 C -0.0668(6) 0.1641(6) -0.2015(7) 0.095(4) Uani 1 1 d . . . . .
H79 H -0.050882 0.157870 -0.240710 0.114 Uiso 1 1 calc R . . . .
C80 C 0.1787(5) 0.6337(5) -0.0931(5) 0.070(2) Uani 1 1 d . . . . .
H80 H 0.229055 0.648186 -0.105342 0.084 Uiso 1 1 calc R . . . .
C81 C -0.0920(8) 0.5220(8) 0.3979(5) 0.101(4) Uani 1 1 d . . . . .
H81 H -0.116530 0.540187 0.431809 0.121 Uiso 1 1 calc R . . . .
C82 C -0.4700(5) 0.6038(7) 0.0875(6) 0.093(4) Uani 1 1 d . . . . .
H82 H -0.524009 0.610454 0.093890 0.111 Uiso 1 1 calc R . . . .
C83 C -0.4038(6) 0.1920(5) -0.0518(5) 0.074(3) Uani 1 1 d . . . . .
H83 H -0.438352 0.152642 -0.054970 0.089 Uiso 1 1 calc R . . . .
C84 C -0.4358(5) 0.6341(6) 0.0380(5) 0.083(3) Uani 1 1 d . . . . .
H84 H -0.466965 0.661858 0.012521 0.099 Uiso 1 1 calc R . . . .
C85 C -0.0516(9) 0.1356(7) -0.0938(9) 0.127(6) Uani 1 1 d . . . . .
H85 H -0.026213 0.110155 -0.063583 0.152 Uiso 1 1 calc R . . . .
C86 C -0.0286(7) 0.1273(7) -0.1549(10) 0.129(7) Uani 1 1 d . . . . .
H86 H 0.013379 0.096337 -0.163932 0.155 Uiso 1 1 calc R . . . .

loop_
_atom_site_aniso_label
_atom_site_aniso_U_11
_atom_site_aniso_U_22
_atom_site_aniso_U_33
_atom_site_aniso_U_23
_atom_site_aniso_U_13
_atom_site_aniso_U_12
Ir1 0.04020(12) 0.04030(12) 0.02982(12) -0.00216(11) -0.00513(11) 0.00018(12)
O1 0.071(3) 0.043(3) 0.039(3) -0.005(2) -0.015(3) 0.002(2)
O2 0.218(10) 0.054(4) 0.093(6) -0.006(4) -0.104(7) 0.023(5)
N1 0.029(2) 0.040(3) 0.036(3) -0.006(3) -0.0039(19) 0.006(2)
N2 0.034(3) 0.058(4) 0.045(3) 0.002(3) 0.003(3) 0.005(3)
N3 0.041(3) 0.058(4) 0.046(4) -0.006(3) 0.001(3) -0.003(3)
N4 0.048(3) 0.044(3) 0.029(2) -0.007(2) -0.008(2) -0.003(2)
N5 0.041(3) 0.045(3) 0.027(3) -0.002(2) -0.001(2) -0.007(2)
C1 0.034(3) 0.039(3) 0.036(3) -0.005(3) 0.006(3) 0.001(3)
C2 0.034(3) 0.042(3) 0.036(4) 0.002(3) 0.000(3) 0.000(3)
C3 0.039(3) 0.045(3) 0.030(3) 0.005(3) 0.000(3) 0.003(3)
C4 0.042(3) 0.043(3) 0.039(4) 0.008(4) -0.003(3) 0.005(3)
C5 0.042(3) 0.043(4) 0.043(4) -0.005(3) -0.006(3) -0.001(3)
C6 0.044(4) 0.054(4) 0.056(5) -0.014(4) -0.005(3) -0.005(3)
C7 0.041(3) 0.048(4) 0.040(4) 0.001(3) -0.002(3) -0.006(3)
C8 0.040(3) 0.046(3) 0.029(4) 0.005(3) -0.003(2) 0.004(2)
C9 0.042(3) 0.049(3) 0.051(4) -0.007(3) -0.003(4) -0.003(3)
C10 0.035(3) 0.046(4) 0.027(3) 0.002(3) 0.003(3) 0.003(3)
C11 0.051(3) 0.040(3) 0.038(4) -0.009(3) -0.006(3) 0.004(2)
C12 0.033(3) 0.062(5) 0.052(5) 0.007(4) 0.004(3) -0.007(3)
C13 0.043(4) 0.056(4) 0.041(4) 0.002(3) -0.001(3) -0.007(3)
C14 0.042(3) 0.046(3) 0.037(3) -0.006(4) 0.002(3) 0.002(3)
C15 0.032(3) 0.064(5) 0.054(4) -0.004(3) -0.004(3) 0.003(3)
C16 0.046(4) 0.061(4) 0.035(4) 0.002(3) -0.008(3) 0.014(3)
C17 0.059(4) 0.052(4) 0.058(5) 0.012(4) -0.009(4) 0.000(4)
C18 0.059(5) 0.079(6) 0.067(6) 0.029(5) -0.006(4) -0.009(4)
C19 0.081(7) 0.115(9) 0.112(10) 0.052(8) -0.006(7) -0.028(7)
C20 0.155(15) 0.075(9) 0.181(19) 0.036(11) -0.023(14) -0.040(10)
C21 0.168(15) 0.065(8) 0.19(2) -0.019(10) 0.008(15) -0.028(9)
C22 0.108(8) 0.058(6) 0.105(9) -0.006(6) 0.007(7) -0.003(6)
C23 0.044(3) 0.040(3) 0.041(4) 0.004(3) 0.000(3) -0.007(3)
C24 0.046(4) 0.051(4) 0.042(4) -0.012(3) 0.004(3) -0.003(3)
C25 0.035(3) 0.047(3) 0.028(3) -0.005(2) -0.002(3) -0.002(3)
C26 0.034(3) 0.049(4) 0.031(3) -0.008(3) 0.000(3) 0.000(3)
C27 0.055(4) 0.047(4) 0.056(5) -0.014(4) 0.001(4) -0.009(3)
C28 0.036(3) 0.051(4) 0.037(4) 0.004(3) 0.004(3) 0.000(3)
C29 0.045(3) 0.039(3) 0.037(3) 0.000(3) 0.000(3) -0.004(3)
C30 0.038(3) 0.049(4) 0.042(4) -0.013(3) -0.009(3) 0.007(3)
C31 0.049(4) 0.041(4) 0.053(4) -0.013(3) -0.006(3) -0.007(3)
C32 0.061(4) 0.057(4) 0.065(5) 0.001(4) -0.013(4) -0.006(4)
C33 0.038(3) 0.050(4) 0.038(4) 0.001(3) -0.003(3) 0.003(3)
C34 0.039(3) 0.050(4) 0.033(3) -0.002(3) -0.002(3) -0.005(3)
C35 0.043(3) 0.052(4) 0.042(4) -0.002(3) -0.001(3) 0.005(3)
C36 0.055(4) 0.090(6) 0.037(4) 0.021(5) 0.006(3) 0.005(5)
C37 0.080(5) 0.049(4) 0.049(5) -0.006(4) -0.026(4) 0.004(4)
C38 0.041(3) 0.067(5) 0.057(5) -0.013(4) 0.003(3) 0.006(4)
C39 0.083(7) 0.072(6) 0.096(8) -0.002(6) 0.007(6) 0.007(5)
C40 0.097(9) 0.082(8) 0.180(16) -0.047(10) 0.001(11) 0.028(7)
C41 0.133(12) 0.177(16) 0.152(15) -0.116(14) -0.051(12) 0.087(12)
C42 0.169(15) 0.26(2) 0.077(9) -0.076(12) -0.044(10) 0.120(16)
C43 0.135(10) 0.139(12) 0.053(6) -0.028(7) -0.012(7) 0.067(9)
C44 0.056(4) 0.050(4) 0.066(5) -0.002(4) 0.004(4) -0.013(3)
C45 0.057(4) 0.062(4) 0.064(5) 0.002(4) 0.010(5) -0.009(4)
C46 0.048(4) 0.048(4) 0.083(6) -0.014(4) -0.014(4) -0.004(3)
C47 0.058(4) 0.047(4) 0.049(4) -0.006(3) -0.007(4) -0.010(3)
C48 0.046(4) 0.049(4) 0.048(4) 0.003(3) -0.009(3) -0.004(3)
C49 0.062(5) 0.062(5) 0.061(6) -0.014(4) 0.003(4) -0.013(4)
C50 0.055(4) 0.066(4) 0.060(5) -0.001(4) 0.014(4) -0.008(5)
C51 0.095(8) 0.068(6) 0.075(7) 0.006(5) 0.006(6) -0.020(6)
C52 0.039(4) 0.092(7) 0.085(7) 0.013(6) 0.007(4) 0.009(5)
C53 0.051(4) 0.063(4) 0.045(4) -0.009(4) -0.014(3) -0.007(4)
C54 0.101(7) 0.055(5) 0.094(8) 0.006(6) -0.021(6) -0.002(5)
C55 0.049(4) 0.061(5) 0.089(6) -0.033(4) 0.003(5) -0.007(4)
C56 0.080(6) 0.058(5) 0.075(6) -0.020(4) -0.023(5) -0.010(4)
C57 0.079(6) 0.074(6) 0.065(6) -0.006(5) 0.022(5) 0.007(5)
C58 0.068(5) 0.062(5) 0.091(7) -0.002(5) -0.007(6) -0.022(5)
C59 0.043(4) 0.084(6) 0.047(5) 0.003(4) 0.003(4) 0.002(4)
C60 0.050(4) 0.082(6) 0.047(4) 0.000(5) -0.009(3) 0.015(4)
C61 0.072(6) 0.065(5) 0.052(5) -0.003(4) -0.002(4) -0.016(4)
C62 0.076(6) 0.132(10) 0.052(6) 0.028(6) 0.015(5) 0.021(6)
C63 0.061(4) 0.071(5) 0.074(6) 0.003(5) 0.011(5) -0.018(4)
C64 0.054(4) 0.051(4) 0.036(4) -0.005(3) -0.016(3) 0.001(3)
C65 0.058(4) 0.061(4) 0.054(5) -0.005(3) -0.022(4) 0.011(4)
C66 0.063(5) 0.060(5) 0.068(6) -0.007(4) -0.010(4) -0.001(4)
C67 0.039(4) 0.095(7) 0.068(6) -0.004(5) -0.002(4) 0.004(4)
C68 0.104(8) 0.058(5) 0.105(9) -0.014(5) -0.042(7) 0.013(5)
C69 0.105(8) 0.101(9) 0.069(7) 0.032(7) 0.014(7) -0.017(7)
C70 0.069(5) 0.062(5) 0.060(6) 0.004(4) -0.004(4) 0.017(4)
C71 0.093(7) 0.082(7) 0.065(7) 0.013(5) -0.017(6) -0.016(6)
C72 0.041(4) 0.100(7) 0.063(5) 0.002(6) -0.013(4) 0.014(5)
C73 0.107(8) 0.088(7) 0.075(7) -0.018(6) -0.007(6) 0.042(7)
C74 0.062(5) 0.061(5) 0.075(6) -0.016(5) -0.003(4) -0.016(4)
C75 0.090(7) 0.085(7) 0.072(7) -0.022(6) 0.023(6) -0.022(6)
C76 0.107(8) 0.052(4) 0.101(8) -0.022(5) -0.021(7) -0.002(5)
C77 0.118(9) 0.094(8) 0.047(5) -0.011(6) 0.004(6) -0.044(7)
C78 0.127(10) 0.104(9) 0.056(6) 0.002(6) 0.036(7) -0.005(7)
C79 0.055(5) 0.079(7) 0.151(12) -0.049(8) 0.007(7) 0.004(5)
C80 0.050(4) 0.076(6) 0.083(7) 0.003(5) 0.008(5) -0.018(4)
C81 0.106(9) 0.133(11) 0.064(7) -0.002(7) 0.016(7) 0.054(9)
C82 0.040(4) 0.134(10) 0.104(9) 0.015(8) -0.004(5) 0.018(5)
C83 0.069(5) 0.066(5) 0.087(7) -0.003(5) 0.006(5) -0.026(5)
C84 0.054(5) 0.101(7) 0.094(8) 0.008(6) -0.023(5) 0.025(5)
C85 0.109(10) 0.083(8) 0.188(18) -0.021(10) -0.067(12) 0.024(7)
C86 0.062(7) 0.071(7) 0.26(2) -0.052(11) -0.029(11) 0.013(6)

loop_
_atom_type_symbol
_atom_type_description
_atom_type_scat_dispersion_real
_atom_type_scat_dispersion_imag
_atom_type_scat_source
C C 0.0181 0.0091 'International Tables Vol C Tables 4.2.6.8 and 6.1.1.4'
H H 0.0000 0.0000 'International Tables Vol C Tables 4.2.6.8 and 6.1.1.4'
Ir Ir -4.7710 6.5667 'International Tables Vol C Tables 4.2.6.8 and 6.1.1.4'
N N 0.0311 0.0180 'International Tables Vol C Tables 4.2.6.8 and 6.1.1.4'
O O 0.0492 0.0322 'International Tables Vol C Tables 4.2.6.8 and 6.1.1.4'

loop_
_geom_angle_atom_site_label_1
_geom_angle_atom_site_label_2
_geom_angle_atom_site_label_3
_geom_angle
_geom_angle_site_symmetry_1
_geom_angle_site_symmetry_3
_geom_angle_publ_flag
O1 Ir1 N4 76.08(19) . . ?
N1 Ir1 O1 96.3(2) . . ?
N1 Ir1 N4 89.8(2) . . ?
N1 Ir1 N5 171.1(2) . . ?
N5 Ir1 O1 89.1(2) . . ?
N5 Ir1 N4 98.4(2) . . ?
C1 Ir1 O1 173.9(2) . . ?
C1 Ir1 N1 80.1(2) . . ?
C1 Ir1 N4 98.9(2) . . ?
C1 Ir1 N5 95.1(2) . . ?
C1 Ir1 C8 90.4(2) . . ?
C8 Ir1 O1 94.7(2) . . ?
C8 Ir1 N1 92.2(2) . . ?
C8 Ir1 N4 170.7(2) . . ?
C8 Ir1 N5 80.3(2) . . ?
C37 O1 Ir1 117.5(5) . . ?
C26 N1 Ir1 113.5(4) . . ?
C26 N1 C30 108.0(6) . . ?
C30 N1 Ir1 137.6(5) . . ?
C15 N2 C12 125.2(6) . . ?
C26 N2 C12 126.9(6) . . ?
C26 N2 C15 107.2(6) . . ?
C13 N3 C38 123.9(6) . . ?
C34 N3 C13 107.6(6) . . ?
C34 N3 C38 128.6(6) . . ?
C11 N4 Ir1 115.4(4) . . ?
C11 N4 C64 121.1(6) . . ?
C64 N4 Ir1 123.5(5) . . ?
C23 N5 Ir1 138.4(5) . . ?
C34 N5 Ir1 113.2(4) . . ?
C34 N5 C23 108.2(6) . . ?
C10 C1 Ir1 128.2(5) . . ?
C10 C1 C25 116.5(6) . . ?
C25 C1 Ir1 115.2(4) . . ?
C3 C2 C10 120.5(6) . . ?
C3 C2 C33 108.0(6) . . ?
C10 C2 C33 131.5(6) . . ?
C2 C3 C4 111.5(5) . . ?
C28 C3 C2 121.0(6) . . ?
C28 C3 C4 127.4(6) . . ?
C16 C4 C3 109.2(5) . . ?
C16 C4 C17 101.3(6) . . ?
C17 C4 C3 111.4(6) . . ?
C35 C4 C3 100.3(5) . . ?
C35 C4 C16 118.1(6) . . ?
C35 C4 C17 116.7(6) . . ?
C7 C5 C31 111.3(6) . . ?
C24 C5 C7 120.5(6) . . ?
C24 C5 C31 128.1(7) . . ?
C9 C6 C56 119.1(8) . . ?
C53 C6 C9 119.1(7) . . ?
C53 C6 C56 121.8(8) . . ?
C5 C7 C48 107.8(6) . . ?
C14 C7 C5 121.0(6) . . ?
C14 C7 C48 131.1(6) . . ?
C14 C8 Ir1 127.3(5) . . ?
C14 C8 C29 117.5(6) . . ?
C29 C8 Ir1 114.8(4) . . ?
C6 C9 C11 116.2(6) . . ?
C32 C9 C6 119.6(6) . . ?
C32 C9 C11 124.2(7) . . ?
C1 C10 H10 119.6 . . ?
C2 C10 C1 120.7(6) . . ?
C2 C10 H10 119.6 . . ?
N4 C11 C9 121.8(6) . . ?
N4 C11 C37 115.9(5) . . ?
C9 C11 C37 122.3(6) . . ?
C57 C12 N2 121.7(8) . . ?
C57 C12 C61 120.9(9) . . ?
C61 C12 N2 117.3(8) . . ?
N3 C13 C23 105.6(6) . . ?
C50 C13 N3 131.5(7) . . ?
C50 C13 C23 122.7(7) . . ?
C7 C14 C8 120.3(6) . . ?
C7 C14 H14 119.8 . . ?
C8 C14 H14 119.8 . . ?
N2 C15 C30 106.6(6) . . ?
N2 C15 C52 130.8(8) . . ?
C52 C15 C30 122.5(8) . . ?
C36 C16 C4 109.2(7) . . ?
C70 C16 C4 130.4(8) . . ?
C70 C16 C36 120.3(8) . . ?
C18 C17 C4 110.0(7) . . ?
C22 C17 C4 127.5(8) . . ?
C22 C17 C18 122.4(9) . . ?
C17 C18 C36 108.4(7) . . ?
C19 C18 C17 119.5(11) . . ?
C19 C18 C36 131.9(11) . . ?
C18 C19 H19 121.3 . . ?
C18 C19 C20 117.4(13) . . ?
C20 C19 H19 121.3 . . ?
C19 C20 H20 119.1 . . ?
C21 C20 C19 121.9(13) . . ?
C21 C20 H20 119.1 . . ?
C20 C21 H21 118.8 . . ?
C20 C21 C22 122.5(15) . . ?
C22 C21 H21 118.8 . . ?
C17 C22 H22 122.0 . . ?
C21 C22 C17 116.1(12) . . ?
C21 C22 H22 122.0 . . ?
N5 C23 C13 108.9(6) . . ?
N5 C23 C44 131.2(7) . . ?
C44 C23 C13 119.9(6) . . ?
C5 C24 H24 120.9 . . ?
C29 C24 C5 118.2(6) . . ?
C29 C24 H24 120.9 . . ?
C1 C25 C26 111.5(6) . . ?
C28 C25 C1 122.4(6) . . ?
C28 C25 C26 126.0(6) . . ?
N1 C26 N2 110.4(6) . . ?
N1 C26 C25 118.3(6) . . ?
N2 C26 C25 131.1(6) . . ?
C49 C27 C31 110.9(7) . . ?
C49 C27 C66 120.1(8) . . ?
C66 C27 C31 129.0(8) . . ?
C3 C28 C25 118.7(6) . . ?
C3 C28 H28 120.7 . . ?
C25 C28 H28 120.7 . . ?
C8 C29 C34 111.4(6) . . ?
C24 C29 C8 122.3(6) . . ?
C24 C29 C34 126.3(6) . . ?
N1 C30 C15 107.7(6) . . ?
N1 C30 C65 132.4(7) . . ?
C65 C30 C15 119.9(7) . . ?
C27 C31 C5 110.6(6) . . ?
C46 C31 C5 111.7(6) . . ?
C46 C31 C27 101.3(6) . . ?
C47 C31 C5 100.7(6) . . ?
C47 C31 C27 114.0(6) . . ?
C47 C31 C46 118.9(7) . . ?
C9 C32 H32 119.8 . . ?
C54 C32 C9 120.5(8) . . ?
C54 C32 H32 119.8 . . ?
C35 C33 C2 108.2(6) . . ?
C59 C33 C2 130.1(6) . . ?
C59 C33 C35 121.8(6) . . ?
N3 C34 C29 130.5(6) . . ?
N5 C34 N3 109.7(6) . . ?
N5 C34 C29 119.7(6) . . ?
C33 C35 C4 112.0(6) . . ?
C60 C35 C4 129.3(7) . . ?
C60 C35 C33 118.6(7) . . ?
C16 C36 C18 109.1(7) . . ?
C62 C36 C16 118.0(10) . . ?
C62 C36 C18 132.8(9) . . ?
O1 C37 C11 115.0(6) . . ?
O2 C37 O1 123.5(7) . . ?
O2 C37 C11 121.2(7) . . ?
C39 C38 N3 119.0(8) . . ?
C43 C38 N3 119.3(9) . . ?
C43 C38 C39 121.7(9) . . ?
C38 C39 H39 120.2 . . ?
C38 C39 C40 119.6(12) . . ?
C40 C39 H39 120.2 . . ?
C39 C40 H40 120.6 . . ?
C41 C40 C39 118.9(14) . . ?
C41 C40 H40 120.6 . . ?
C40 C41 H41 119.8 . . ?
C42 C41 C40 120.4(12) . . ?
C42 C41 H41 119.8 . . ?
C41 C42 H42 118.9 . . ?
C41 C42 C43 122.3(15) . . ?
C43 C42 H42 118.9 . . ?
C38 C43 C42 117.0(13) . . ?
C38 C43 H43 121.5 . . ?
C42 C43 H43 121.5 . . ?
C23 C44 H44 121.9 . . ?
C23 C44 C58 116.3(8) . . ?
C58 C44 H44 121.9 . . ?
C48 C45 H45 120.7 . . ?
C48 C45 C63 118.5(8) . . ?
C63 C45 H45 120.7 . . ?
C55 C46 C31 110.5(8) . . ?
C68 C46 C31 128.6(9) . . ?
C68 C46 C55 120.9(9) . . ?
C48 C47 C31 112.6(6) . . ?
C74 C47 C31 128.1(7) . . ?
C74 C47 C48 119.3(8) . . ?
C45 C48 C7 130.6(7) . . ?
C45 C48 C47 121.8(7) . . ?
C47 C48 C7 107.6(7) . . ?
C27 C49 C55 108.8(8) . . ?
C27 C49 C75 119.9(10) . . ?
C75 C49 C55 131.2(9) . . ?
C13 C50 H50 121.4 . . ?
C80 C50 C13 117.1(8) . . ?
C80 C50 H50 121.4 . . ?
C61 C51 H51 120.5 . . ?
C69 C51 H51 120.5 . . ?
C69 C51 C61 119.1(11) . . ?
C15 C52 H52 122.2 . . ?
C15 C52 C82 115.6(9) . . ?
C82 C52 H52 122.2 . . ?
C6 C53 H53 119.8 . . ?
C64 C53 C6 120.4(7) . . ?
C64 C53 H53 119.8 . . ?
C32 C54 H54 120.1 . . ?
C32 C54 C76 119.7(9) . . ?
C76 C54 H54 120.1 . . ?
C46 C55 C49 108.1(7) . . ?
C79 C55 C46 120.2(11) . . ?
C79 C55 C49 131.6(10) . . ?
C6 C56 H56 119.8 . . ?
C76 C56 C6 120.5(8) . . ?
C76 C56 H56 119.8 . . ?
C12 C57 H57 119.9 . . ?
C12 C57 C78 120.2(10) . . ?
C78 C57 H57 119.9 . . ?
C44 C58 H58 119.1 . . ?
C80 C58 C44 121.9(8) . . ?
C80 C58 H58 119.1 . . ?
C33 C59 H59 121.0 . . ?
C67 C59 C33 118.0(8) . . ?
C67 C59 H59 121.0 . . ?
C35 C60 H60 120.0 . . ?
C72 C60 C35 120.0(8) . . ?
C72 C60 H60 120.0 . . ?
C12 C61 C51 119.0(10) . . ?
C12 C61 H61 120.5 . . ?
C51 C61 H61 120.5 . . ?
C36 C62 H62 120.1 . . ?
C81 C62 C36 119.9(11) . . ?
C81 C62 H62 120.1 . . ?
C45 C63 H63 119.5 . . ?
C45 C63 C83 121.0(8) . . ?
C83 C63 H63 119.5 . . ?
N4 C64 C53 121.4(7) . . ?
N4 C64 H64 119.3 . . ?
C53 C64 H64 119.3 . . ?
C30 C65 H65 121.1 . . ?
C84 C65 C30 117.7(9) . . ?
C84 C65 H65 121.1 . . ?
C27 C66 H66 121.0 . . ?
C71 C66 C27 118.1(10) . . ?
C71 C66 H66 121.0 . . ?
C59 C67 H67 119.4 . . ?
C72 C67 C59 121.3(8) . . ?
C72 C67 H67 119.4 . . ?
C46 C68 H68 119.1 . . ?
C46 C68 C85 121.8(13) . . ?
C85 C68 H68 119.1 . . ?
C51 C69 H69 119.0 . . ?
C51 C69 C78 121.9(11) . . ?
C78 C69 H69 119.0 . . ?
C16 C70 H70 120.2 . . ?
C73 C70 C16 119.7(10) . . ?
C73 C70 H70 120.2 . . ?
C66 C71 H71 118.6 . . ?
C77 C71 C66 122.8(11) . . ?
C77 C71 H71 118.6 . . ?
C60 C72 H72 119.9 . . ?
C67 C72 C60 120.3(7) . . ?
C67 C72 H72 119.9 . . ?
C70 C73 H73 119.8 . . ?
C81 C73 C70 120.4(11) . . ?
C81 C73 H73 119.8 . . ?
C47 C74 H74 120.7 . . ?
C47 C74 C83 118.7(8) . . ?
C83 C74 H74 120.7 . . ?
C49 C75 H75 120.5 . . ?
C77 C75 C49 119.1(10) . . ?
C77 C75 H75 120.5 . . ?
C54 C76 H76 119.7 . . ?
C56 C76 C54 120.6(8) . . ?
C56 C76 H76 119.7 . . ?
C71 C77 C75 119.9(10) . . ?
C71 C77 H77 120.0 . . ?
C75 C77 H77 120.0 . . ?
C57 C78 H78 120.6 . . ?
C69 C78 C57 118.8(11) . . ?
C69 C78 H78 120.6 . . ?
C55 C79 H79 121.2 . . ?
C55 C79 C86 117.6(13) . . ?
C86 C79 H79 121.2 . . ?
C50 C80 C58 122.1(8) . . ?
C50 C80 H80 119.0 . . ?
C58 C80 H80 119.0 . . ?
C62 C81 C73 121.5(11) . . ?
C62 C81 H81 119.2 . . ?
C73 C81 H81 119.2 . . ?
C52 C82 H82 118.8 . . ?
C84 C82 C52 122.4(8) . . ?
C84 C82 H82 118.8 . . ?
C63 C83 C74 120.6(8) . . ?
C63 C83 H83 119.7 . . ?
C74 C83 H83 119.7 . . ?
C65 C84 C82 121.8(9) . . ?
C65 C84 H84 119.1 . . ?
C82 C84 H84 119.1 . . ?
C68 C85 H85 121.7 . . ?
C68 C85 C86 116.6(14) . . ?
C86 C85 H85 121.7 . . ?
C79 C86 C85 122.8(11) . . ?
C79 C86 H86 118.6 . . ?
C85 C86 H86 118.6 . . ?

loop_
_geom_bond_atom_site_label_1
_geom_bond_atom_site_label_2
_geom_bond_distance
_geom_bond_site_symmetry_2
_geom_bond_publ_flag
Ir1 O1 2.154(5) . ?
Ir1 N1 2.042(5) . ?
Ir1 N4 2.155(5) . ?
Ir1 N5 2.059(5) . ?
Ir1 C1 2.006(7) . ?
Ir1 C8 2.024(6) . ?
O1 C37 1.281(9) . ?
O2 C37 1.216(10) . ?
N1 C26 1.334(9) . ?
N1 C30 1.372(8) . ?
N2 C12 1.437(10) . ?
N2 C15 1.384(9) . ?
N2 C26 1.365(8) . ?
N3 C13 1.388(9) . ?
N3 C34 1.373(9) . ?
N3 C38 1.428(10) . ?
N4 C11 1.322(8) . ?
N4 C64 1.336(8) . ?
N5 C23 1.357(8) . ?
N5 C34 1.333(8) . ?
C1 C10 1.396(9) . ?
C1 C25 1.427(9) . ?
C2 C3 1.382(9) . ?
C2 C10 1.391(9) . ?
C2 C33 1.481(9) . ?
C3 C4 1.545(9) . ?
C3 C28 1.364(9) . ?
C4 C16 1.523(10) . ?
C4 C17 1.522(11) . ?
C4 C35 1.508(9) . ?
C5 C7 1.397(10) . ?
C5 C24 1.388(10) . ?
C5 C31 1.547(9) . ?
C6 C9 1.410(10) . ?
C6 C53 1.398(11) . ?
C6 C56 1.413(11) . ?
C7 C14 1.389(9) . ?
C7 C48 1.493(9) . ?
C8 C14 1.391(9) . ?
C8 C29 1.433(9) . ?
C9 C11 1.453(8) . ?
C9 C32 1.406(10) . ?
C10 H10 0.9300 . ?
C11 C37 1.535(9) . ?
C12 C57 1.348(12) . ?
C12 C61 1.373(11) . ?
C13 C23 1.399(10) . ?
C13 C50 1.373(10) . ?
C14 H14 0.9300 . ?
C15 C30 1.403(11) . ?
C15 C52 1.388(10) . ?
C16 C36 1.421(11) . ?
C16 C70 1.381(12) . ?
C17 C18 1.413(13) . ?
C17 C22 1.390(13) . ?
C18 C19 1.384(14) . ?
C18 C36 1.444(14) . ?
C19 H19 0.9300 . ?
C19 C20 1.41(2) . ?
C20 H20 0.9300 . ?
C20 C21 1.35(2) . ?
C21 H21 0.9300 . ?
C21 C22 1.385(18) . ?
C22 H22 0.9300 . ?
C23 C44 1.394(10) . ?
C24 H24 0.9300 . ?
C24 C29 1.391(9) . ?
C25 C26 1.440(9) . ?
C25 C28 1.388(9) . ?
C27 C31 1.534(11) . ?
C27 C49 1.384(11) . ?
C27 C66 1.389(12) . ?
C28 H28 0.9300 . ?
C29 C34 1.441(9) . ?
C30 C65 1.390(10) . ?
C31 C46 1.509(10) . ?
C31 C47 1.498(11) . ?
C32 H32 0.9300 . ?
C32 C54 1.367(11) . ?
C33 C35 1.393(10) . ?
C33 C59 1.384(10) . ?
C35 C60 1.388(10) . ?
C36 C62 1.396(13) . ?
C38 C39 1.398(13) . ?
C38 C43 1.361(14) . ?
C39 H39 0.9300 . ?
C39 C40 1.396(16) . ?
C40 H40 0.9300 . ?
C40 C41 1.37(2) . ?
C41 H41 0.9300 . ?
C41 C42 1.37(2) . ?
C42 H42 0.9300 . ?
C42 C43 1.397(18) . ?
C43 H43 0.9300 . ?
C44 H44 0.9300 . ?
C44 C58 1.401(12) . ?
C45 H45 0.9300 . ?
C45 C48 1.374(10) . ?
C45 C63 1.378(10) . ?
C46 C55 1.418(13) . ?
C46 C68 1.369(13) . ?
C47 C48 1.405(11) . ?
C47 C74 1.384(10) . ?
C49 C55 1.465(13) . ?
C49 C75 1.388(14) . ?
C50 H50 0.9300 . ?
C50 C80 1.353(12) . ?
C51 H51 0.9300 . ?
C51 C61 1.404(14) . ?
C51 C69 1.348(16) . ?
C52 H52 0.9300 . ?
C52 C82 1.392(14) . ?
C53 H53 0.9300 . ?
C53 C64 1.370(11) . ?
C54 H54 0.9300 . ?
C54 C76 1.423(15) . ?
C55 C79 1.376(12) . ?
C56 H56 0.9300 . ?
C56 C76 1.355(14) . ?
C57 H57 0.9300 . ?
C57 C78 1.391(14) . ?
C58 H58 0.9300 . ?
C58 C80 1.379(13) . ?
C59 H59 0.9300 . ?
C59 C67 1.383(11) . ?
C60 H60 0.9300 . ?
C60 C72 1.379(11) . ?
C61 H61 0.9300 . ?
C62 H62 0.9300 . ?
C62 C81 1.367(18) . ?
C63 H63 0.9300 . ?
C63 C83 1.383(13) . ?
C64 H64 0.9300 . ?
C65 H65 0.9300 . ?
C65 C84 1.372(12) . ?
C66 H66 0.9300 . ?
C66 C71 1.356(14) . ?
C67 H67 0.9300 . ?
C67 C72 1.374(13) . ?
C68 H68 0.9300 . ?
C68 C85 1.374(17) . ?
C69 H69 0.9300 . ?
C69 C78 1.364(16) . ?
C70 H70 0.9300 . ?
C70 C73 1.371(13) . ?
C71 H71 0.9300 . ?
C71 C77 1.354(16) . ?
C72 H72 0.9300 . ?
C73 H73 0.9300 . ?
C73 C81 1.366(17) . ?
C74 H74 0.9300 . ?
C74 C83 1.404(13) . ?
C75 H75 0.9300 . ?
C75 C77 1.370(16) . ?
C76 H76 0.9300 . ?
C77 H77 0.9300 . ?
C78 H78 0.9300 . ?
C79 H79 0.9300 . ?
C79 C86 1.41(2) . ?
C80 H80 0.9300 . ?
C81 H81 0.9300 . ?
C82 H82 0.9300 . ?
C82 C84 1.374(15) . ?
C83 H83 0.9300 . ?
C84 H84 0.9300 . ?
C85 H85 0.9300 . ?
C85 C86 1.44(2) . ?
C86 H86 0.9300 . ?

loop_
_geom_torsion_atom_site_label_1
_geom_torsion_atom_site_label_2
_geom_torsion_atom_site_label_3
_geom_torsion_atom_site_label_4
_geom_torsion
_geom_torsion_site_symmetry_1
_geom_torsion_site_symmetry_2
_geom_torsion_site_symmetry_3
_geom_torsion_site_symmetry_4
_geom_torsion_publ_flag
Ir1 O1 C37 O2 -177.6(9) . . . . ?
Ir1 O1 C37 C11 -2.5(10) . . . . ?
Ir1 N1 C26 N2 -172.2(4) . . . . ?
Ir1 N1 C26 C25 12.7(7) . . . . ?
Ir1 N1 C30 C15 169.3(5) . . . . ?
Ir1 N1 C30 C65 -11.3(12) . . . . ?
Ir1 N4 C11 C9 179.4(5) . . . . ?
Ir1 N4 C11 C37 -0.4(8) . . . . ?
Ir1 N4 C64 C53 -177.4(6) . . . . ?
Ir1 N5 C23 C13 176.8(5) . . . . ?
Ir1 N5 C23 C44 -2.2(13) . . . . ?
Ir1 N5 C34 N3 -178.1(4) . . . . ?
Ir1 N5 C34 C29 -1.4(8) . . . . ?
Ir1 C1 C10 C2 174.8(5) . . . . ?
Ir1 C1 C25 C26 -2.2(7) . . . . ?
Ir1 C1 C25 C28 -178.7(5) . . . . ?
Ir1 C8 C14 C7 172.9(5) . . . . ?
Ir1 C8 C29 C24 -170.8(5) . . . . ?
Ir1 C8 C29 C34 8.2(7) . . . . ?
N1 C30 C65 C84 -178.1(8) . . . . ?
N2 C12 C57 C78 -174.1(10) . . . . ?
N2 C12 C61 C51 174.2(8) . . . . ?
N2 C15 C30 N1 -0.7(8) . . . . ?
N2 C15 C30 C65 179.8(6) . . . . ?
N2 C15 C52 C82 -179.9(9) . . . . ?
N3 C13 C23 N5 -1.0(8) . . . . ?
N3 C13 C23 C44 178.1(7) . . . . ?
N3 C13 C50 C80 -176.7(8) . . . . ?
N3 C38 C39 C40 177.9(9) . . . . ?
N3 C38 C43 C42 -179.5(12) . . . . ?
N4 C11 C37 O1 1.9(11) . . . . ?
N4 C11 C37 O2 177.2(10) . . . . ?
N5 C23 C44 C58 177.3(8) . . . . ?
C1 C25 C26 N1 -7.0(8) . . . . ?
C1 C25 C26 N2 179.1(7) . . . . ?
C1 C25 C28 C3 2.3(10) . . . . ?
C2 C3 C4 C16 126.1(6) . . . . ?
C2 C3 C4 C17 -122.9(7) . . . . ?
C2 C3 C4 C35 1.3(8) . . . . ?
C2 C3 C28 C25 1.6(10) . . . . ?
C2 C33 C35 C4 -1.8(9) . . . . ?
C2 C33 C35 C60 177.8(7) . . . . ?
C2 C33 C59 C67 -177.7(8) . . . . ?
C3 C2 C10 C1 4.3(10) . . . . ?
C3 C2 C33 C35 2.6(8) . . . . ?
C3 C2 C33 C59 -177.9(8) . . . . ?
C3 C4 C16 C36 104.0(7) . . . . ?
C3 C4 C16 C70 -73.3(9) . . . . ?
C3 C4 C17 C18 -102.1(7) . . . . ?
C3 C4 C17 C22 74.6(11) . . . . ?
C3 C4 C35 C33 0.4(8) . . . . ?
C3 C4 C35 C60 -179.1(8) . . . . ?
C4 C3 C28 C25 179.1(7) . . . . ?
C4 C16 C36 C18 8.9(8) . . . . ?
C4 C16 C36 C62 -173.9(7) . . . . ?
C4 C16 C70 C73 176.3(8) . . . . ?
C4 C17 C18 C19 175.7(8) . . . . ?
C4 C17 C18 C36 -9.4(9) . . . . ?
C4 C17 C22 C21 -178.7(11) . . . . ?
C4 C35 C60 C72 -179.6(8) . . . . ?
C5 C7 C14 C8 -3.1(10) . . . . ?
C5 C7 C48 C45 -178.4(8) . . . . ?
C5 C7 C48 C47 0.8(8) . . . . ?
C5 C24 C29 C8 -2.9(10) . . . . ?
C5 C24 C29 C34 178.3(7) . . . . ?
C5 C31 C46 C55 -111.8(7) . . . . ?
C5 C31 C46 C68 67.5(11) . . . . ?
C5 C31 C47 C48 1.5(8) . . . . ?
C5 C31 C47 C74 180.0(8) . . . . ?
C6 C9 C11 N4 -1.9(10) . . . . ?
C6 C9 C11 C37 177.9(7) . . . . ?
C6 C9 C32 C54 3.3(12) . . . . ?
C6 C53 C64 N4 -1.6(12) . . . . ?
C6 C56 C76 C54 -0.7(17) . . . . ?
C7 C5 C24 C29 0.3(11) . . . . ?
C7 C5 C31 C27 119.8(7) . . . . ?
C7 C5 C31 C46 -128.2(7) . . . . ?
C7 C5 C31 C47 -1.0(8) . . . . ?
C8 C29 C34 N3 171.5(7) . . . . ?
C8 C29 C34 N5 -4.4(9) . . . . ?
C9 C6 C53 C64 1.1(12) . . . . ?
C9 C6 C56 C76 1.6(15) . . . . ?
C9 C11 C37 O1 -177.9(7) . . . . ?
C9 C11 C37 O2 -2.6(14) . . . . ?
C9 C32 C54 C76 -2.4(15) . . . . ?
C10 C1 C25 C26 173.8(6) . . . . ?
C10 C1 C25 C28 -2.7(9) . . . . ?
C10 C2 C3 C4 177.3(6) . . . . ?
C10 C2 C3 C28 -4.8(11) . . . . ?
C10 C2 C33 C35 -177.0(7) . . . . ?
C10 C2 C33 C59 2.5(14) . . . . ?
C11 N4 C64 C53 0.2(11) . . . . ?
C11 C9 C32 C54 -178.6(8) . . . . ?
C12 N2 C15 C30 -170.9(7) . . . . ?
C12 N2 C15 C52 10.1(14) . . . . ?
C12 N2 C26 N1 171.2(7) . . . . ?
C12 N2 C26 C25 -14.5(12) . . . . ?
C12 C57 C78 C69 -1.7(19) . . . . ?
C13 N3 C34 N5 1.0(8) . . . . ?
C13 N3 C34 C29 -175.2(7) . . . . ?
C13 N3 C38 C39 106.9(10) . . . . ?
C13 N3 C38 C43 -72.2(12) . . . . ?
C13 C23 C44 C58 -1.5(12) . . . . ?
C13 C50 C80 C58 1.0(14) . . . . ?
C14 C7 C48 C45 -0.5(13) . . . . ?
C14 C7 C48 C47 178.7(7) . . . . ?
C14 C8 C29 C24 2.6(10) . . . . ?
C14 C8 C29 C34 -178.5(6) . . . . ?
C15 N2 C12 C57 -78.6(11) . . . . ?
C15 N2 C12 C61 104.7(9) . . . . ?
C15 N2 C26 N1 0.2(8) . . . . ?
C15 N2 C26 C25 174.5(7) . . . . ?
C15 C30 C65 C84 1.2(11) . . . . ?
C15 C52 C82 C84 -1.6(18) . . . . ?
C16 C4 C17 C18 13.9(8) . . . . ?
C16 C4 C17 C22 -169.4(10) . . . . ?
C16 C4 C35 C33 -118.0(7) . . . . ?
C16 C4 C35 C60 62.4(11) . . . . ?
C16 C36 C62 C81 -4.6(14) . . . . ?
C16 C70 C73 C81 -1.4(15) . . . . ?
C17 C4 C16 C36 -13.6(7) . . . . ?
C17 C4 C16 C70 169.1(8) . . . . ?
C17 C4 C35 C33 120.8(7) . . . . ?
C17 C4 C35 C60 -58.7(11) . . . . ?
C17 C18 C19 C20 2.0(17) . . . . ?
C17 C18 C36 C16 0.3(9) . . . . ?
C17 C18 C36 C62 -176.4(9) . . . . ?
C18 C17 C22 C21 -2.3(18) . . . . ?
C18 C19 C20 C21 1(2) . . . . ?
C18 C36 C62 C81 171.9(10) . . . . ?
C19 C18 C36 C16 174.3(10) . . . . ?
C19 C18 C36 C62 -2.4(18) . . . . ?
C19 C20 C21 C22 -5(3) . . . . ?
C20 C21 C22 C17 5(3) . . . . ?
C22 C17 C18 C19 -1.2(15) . . . . ?
C22 C17 C18 C36 173.7(9) . . . . ?
C23 N5 C34 N3 -1.6(8) . . . . ?
C23 N5 C34 C29 175.1(6) . . . . ?
C23 C13 C50 C80 -1.4(13) . . . . ?
C23 C44 C58 C80 1.1(14) . . . . ?
C24 C5 C7 C14 2.8(11) . . . . ?
C24 C5 C7 C48 -179.1(7) . . . . ?
C24 C5 C31 C27 -61.0(10) . . . . ?
C24 C5 C31 C46 51.0(11) . . . . ?
C24 C5 C31 C47 178.2(7) . . . . ?
C24 C29 C34 N3 -9.6(12) . . . . ?
C24 C29 C34 N5 174.5(7) . . . . ?
C25 C1 C10 C2 -0.6(9) . . . . ?
C26 N1 C30 C15 0.9(8) . . . . ?
C26 N1 C30 C65 -179.8(7) . . . . ?
C26 N2 C12 C57 111.9(10) . . . . ?
C26 N2 C12 C61 -64.8(11) . . . . ?
C26 N2 C15 C30 0.3(8) . . . . ?
C26 N2 C15 C52 -178.7(9) . . . . ?
C26 C25 C28 C3 -173.7(6) . . . . ?
C27 C31 C46 C55 6.0(8) . . . . ?
C27 C31 C46 C68 -174.8(9) . . . . ?
C27 C31 C47 C48 -116.9(7) . . . . ?
C27 C31 C47 C74 61.5(11) . . . . ?
C27 C49 C55 C46 -0.3(9) . . . . ?
C27 C49 C55 C79 178.4(9) . . . . ?
C27 C49 C75 C77 -3.4(14) . . . . ?
C27 C66 C71 C77 -1.5(15) . . . . ?
C28 C3 C4 C16 -51.6(10) . . . . ?
C28 C3 C4 C17 59.4(10) . . . . ?
C28 C3 C4 C35 -176.4(7) . . . . ?
C28 C25 C26 N1 169.3(6) . . . . ?
C28 C25 C26 N2 -4.6(12) . . . . ?
C29 C8 C14 C7 0.5(9) . . . . ?
C30 N1 C26 N2 -0.7(8) . . . . ?
C30 N1 C26 C25 -175.8(6) . . . . ?
C30 C15 C52 C82 1.2(14) . . . . ?
C30 C65 C84 C82 -1.6(15) . . . . ?
C31 C5 C7 C14 -177.9(6) . . . . ?
C31 C5 C7 C48 0.2(8) . . . . ?
C31 C5 C24 C29 -178.9(7) . . . . ?
C31 C27 C49 C55 4.2(9) . . . . ?
C31 C27 C49 C75 -178.5(8) . . . . ?
C31 C27 C66 C71 -179.2(8) . . . . ?
C31 C46 C55 C49 -3.9(9) . . . . ?
C31 C46 C55 C79 177.3(7) . . . . ?
C31 C46 C68 C85 -178.3(10) . . . . ?
C31 C47 C48 C7 -1.5(9) . . . . ?
C31 C47 C48 C45 177.8(7) . . . . ?
C31 C47 C74 C83 -178.3(8) . . . . ?
C32 C9 C11 N4 179.9(7) . . . . ?
C32 C9 C11 C37 -0.3(11) . . . . ?
C32 C54 C76 C56 1.1(18) . . . . ?
C33 C2 C3 C4 -2.4(8) . . . . ?
C33 C2 C3 C28 175.5(6) . . . . ?
C33 C2 C10 C1 -176.1(7) . . . . ?
C33 C35 C60 C72 0.9(13) . . . . ?
C33 C59 C67 C72 -0.9(15) . . . . ?
C34 N3 C13 C23 0.0(8) . . . . ?
C34 N3 C13 C50 175.9(8) . . . . ?
C34 N3 C38 C39 -71.3(11) . . . . ?
C34 N3 C38 C43 109.7(11) . . . . ?
C34 N5 C23 C13 1.6(8) . . . . ?
C34 N5 C23 C44 -177.3(8) . . . . ?
C35 C4 C16 C36 -142.4(7) . . . . ?
C35 C4 C16 C70 40.3(11) . . . . ?
C35 C4 C17 C18 143.6(7) . . . . ?
C35 C4 C17 C22 -39.7(12) . . . . ?
C35 C33 C59 C67 1.8(13) . . . . ?
C35 C60 C72 C67 -0.1(16) . . . . ?
C36 C16 C70 C73 -0.8(12) . . . . ?
C36 C18 C19 C20 -171.5(12) . . . . ?
C36 C62 C81 C73 2.5(18) . . . . ?
C38 N3 C13 C23 -178.5(7) . . . . ?
C38 N3 C13 C50 -2.6(13) . . . . ?
C38 N3 C34 N5 179.4(7) . . . . ?
C38 N3 C34 C29 3.2(13) . . . . ?
C38 C39 C40 C41 3(2) . . . . ?
C39 C38 C43 C42 1(2) . . . . ?
C39 C40 C41 C42 -1(3) . . . . ?
C40 C41 C42 C43 -1(3) . . . . ?
C41 C42 C43 C38 0(3) . . . . ?
C43 C38 C39 C40 -3.1(16) . . . . ?
C44 C58 C80 C50 -0.9(16) . . . . ?
C45 C63 C83 C74 0.3(15) . . . . ?
C46 C31 C47 C48 123.8(7) . . . . ?
C46 C31 C47 C74 -57.8(12) . . . . ?
C46 C55 C79 C86 1.5(14) . . . . ?
C46 C68 C85 C86 0.7(18) . . . . ?
C47 C31 C46 C55 131.6(7) . . . . ?
C47 C31 C46 C68 -49.1(11) . . . . ?
C47 C74 C83 C63 0.2(15) . . . . ?
C48 C7 C14 C8 179.2(7) . . . . ?
C48 C45 C63 C83 -1.0(14) . . . . ?
C48 C47 C74 C83 0.0(13) . . . . ?
C49 C27 C31 C5 112.3(7) . . . . ?
C49 C27 C31 C46 -6.2(8) . . . . ?
C49 C27 C31 C47 -135.1(7) . . . . ?
C49 C27 C66 C71 1.4(12) . . . . ?
C49 C55 C79 C86 -177.0(9) . . . . ?
C49 C75 C77 C71 3.4(15) . . . . ?
C50 C13 C23 N5 -177.3(7) . . . . ?
C50 C13 C23 C44 1.8(12) . . . . ?
C51 C69 C78 C57 1(2) . . . . ?
C52 C15 C30 N1 178.4(8) . . . . ?
C52 C15 C30 C65 -1.1(12) . . . . ?
C52 C82 C84 C65 1.9(19) . . . . ?
C53 C6 C9 C11 0.5(10) . . . . ?
C53 C6 C9 C32 178.8(7) . . . . ?
C53 C6 C56 C76 179.9(10) . . . . ?
C55 C46 C68 C85 0.9(15) . . . . ?
C55 C49 C75 C77 173.1(9) . . . . ?
C55 C79 C86 C85 0.0(18) . . . . ?
C56 C6 C9 C11 178.9(7) . . . . ?
C56 C6 C9 C32 -2.8(11) . . . . ?
C56 C6 C53 C64 -177.2(8) . . . . ?
C57 C12 C61 C51 -2.5(14) . . . . ?
C59 C33 C35 C4 178.6(7) . . . . ?
C59 C33 C35 C60 -1.8(12) . . . . ?
C59 C67 C72 C60 0.1(16) . . . . ?
C61 C12 C57 C78 2.5(16) . . . . ?
C61 C51 C69 C78 -1(2) . . . . ?
C63 C45 C48 C7 -179.6(8) . . . . ?
C63 C45 C48 C47 1.3(12) . . . . ?
C64 N4 C11 C9 1.6(10) . . . . ?
C64 N4 C11 C37 -178.2(7) . . . . ?
C66 C27 C31 C5 -67.1(10) . . . . ?
C66 C27 C31 C46 174.4(8) . . . . ?
C66 C27 C31 C47 45.5(11) . . . . ?
C66 C27 C49 C55 -176.3(7) . . . . ?
C66 C27 C49 C75 1.0(12) . . . . ?
C66 C71 C77 C75 -1.0(17) . . . . ?
C68 C46 C55 C49 176.8(8) . . . . ?
C68 C46 C55 C79 -2.1(13) . . . . ?
C68 C85 C86 C79 -1(2) . . . . ?
C69 C51 C61 C12 1.7(16) . . . . ?
C70 C16 C36 C18 -173.4(7) . . . . ?
C70 C16 C36 C62 3.8(11) . . . . ?
C70 C73 C81 C62 0.6(18) . . . . ?
C74 C47 C48 C7 179.9(7) . . . . ?
C74 C47 C48 C45 -0.8(12) . . . . ?
C75 C49 C55 C46 -177.1(9) . . . . ?
C75 C49 C55 C79 1.6(16) . . . . ?

loop_
_twin_individual_id
_twin_individual_mass_fraction_refined
1 0.965(10)
2 0.035(10)
